data_4115271
loop_
_publ_author_name
'Makoto Yasuda'
'Kay Hirata'
'Mitsuyoshi Nishino'
'Akihiro Yamamoto'
'Akio Baba'

_publ_contact_author_address
;
    Department of Molecular Chemistry
    Graduate School of Engineering
    Osaka University
    2-1 Yamadaoka
    Suita Osaka 565-0871
    Japan
;
_publ_contact_author_email ' baba@ap.chem.eng.osaka-u.ac.jp'
_publ_contact_author_fax ' 81(6)68797387 '
_publ_contact_author_name ' Dr Akio Baba'
_publ_contact_author_phone ' 81(6)68797386 '
_publ_section_title
;
 Diastereoselective Addition of \g-Substituted Allylic Nucleophiles to
 Ketones: Highly Stereoselective Synthesis of Tertiary Homoallylic
 Alcohols Using an Allylic Tributylstannane/Stannous Chloride System
;
_journal_name_full 'Journal of the American Chemical Society'
_journal_page_first 13442
_journal_page_last 13447
_journal_paper_doi 10.1021/ja0274047
_journal_volume 124
_journal_year 2002
_chemical_formula_moiety 'C38 H31 Cl3 O2 '
_chemical_formula_sum 'C38 H31 Cl3 O2'
_chemical_formula_weight 626.02
_space_group_IT_number 14
_symmetry_cell_setting monoclinic
_symmetry_Int_Tables_number 14
_symmetry_space_group_name_Hall '-P 2ybc'
_symmetry_space_group_name_H-M 'P 1 21/c 1'
_cell_angle_alpha 90
_cell_angle_beta 92.757(2)
_cell_angle_gamma 90
_cell_formula_units_Z 4
_cell_length_a 14.200(1)
_cell_length_b 9.8919(7)
_cell_length_c 23.384(2)
_cell_measurement_reflns_used 16009
_cell_measurement_temperature 296.2
_cell_measurement_theta_max 27.4
_cell_measurement_theta_min 1.7
_cell_volume 3280.8(4)
_computing_cell_refinement PROCESS-AUTO
_computing_data_collection PROCESS-AUTO
_computing_data_reduction 'teXsan Ver. 1.10'
_computing_publication_material 'teXsan Ver. 1.10'
_computing_structure_refinement 'teXsan Ver. 1.10'
_computing_structure_solution SIR92
_diffrn_measured_fraction_theta_full 0.9963
_diffrn_measured_fraction_theta_max 0.9963
_diffrn_measurement_device_type 'Rigaku RAXIS-RAPID Imaging Plate'
_diffrn_measurement_method \w
_diffrn_radiation_type 'Mo K\a'
_diffrn_radiation_wavelength 0.7107
_diffrn_reflns_av_R_equivalents 0.083
_diffrn_reflns_limit_h_max 18
_diffrn_reflns_limit_h_min 0
_diffrn_reflns_limit_k_max 12
_diffrn_reflns_limit_k_min 0
_diffrn_reflns_limit_l_max 30
_diffrn_reflns_limit_l_min -30
_diffrn_reflns_number 29225
_diffrn_reflns_theta_full 27.48
_diffrn_reflns_theta_max 27.48
_exptl_absorpt_coefficient_mu 0.311
_exptl_absorpt_correction_T_max 0.969
_exptl_absorpt_correction_T_min 0.707
_exptl_absorpt_correction_type multi-scan
_exptl_absorpt_process_details '(Higashi, 1995)'
_exptl_crystal_colour colorless
_exptl_crystal_density_diffrn 1.267
_exptl_crystal_description prism
_exptl_crystal_size_max 0.100
_exptl_crystal_size_mid 0.100
_exptl_crystal_size_min 0.100
_refine_diff_density_max 0.68
_refine_diff_density_min -0.39
_refine_ls_extinction_method none
_refine_ls_goodness_of_fit_ref 4.382
_refine_ls_hydrogen_treatment noref
_refine_ls_number_parameters 388
_refine_ls_number_reflns 2220
_refine_ls_R_factor_gt 0.1345
_refine_ls_shift/su_max 2.6896
_refine_ls_structure_factor_coef F
_refine_ls_weighting_details 'w = 1/[\s^2^(Fo) + 0.00063|Fo|^2^]'
_refine_ls_weighting_scheme calc
_refine_ls_wR_factor_ref 0.2132
_reflns_number_gt 2220
_reflns_number_total 7500
_reflns_threshold_expression F^2^>2.0\s(F^2^)
_cod_data_source_file ja0274047-4_s2_1.cif
_cod_data_source_block 3aE
_cod_original_cell_volume 3281.0(4)
_cod_original_formula_sum 'C38 H31 Cl3 O2 '
_cod_database_code 4115271

loop_
_symmetry_equiv_pos_as_xyz
x,y,z
-x,1/2+y,1/2-z
-x,-y,-z
x,1/2-y,1/2+z

loop_
_atom_site_label
_atom_site_type_symbol
_atom_site_fract_x
_atom_site_fract_y
_atom_site_fract_z
_atom_site_U_iso_or_equiv
_atom_site_adp_type
_atom_site_occupancy
_atom_site_calc_flag
Cl(1) Cl 0.3429(6) 0.0327(8) 0.8857(3) 0.089(3) Uani 1.00 d
Cl(2) Cl 0.3379(6) 0.5120(10) 0.5414(3) 0.109(3) Uani 1.00 d
Cl(3) Cl -0.0127(6) -0.3799(8) 0.5457(3) 0.091(3) Uani 1.00 d
O(1) O -0.093(1) 0.046(2) 0.7383(7) 0.058(6) Uani 1.00 d
O(2) O -0.1644(9) 0.138(1) 0.6597(5) 0.036(4) Uani 1.00 d
C(1) C -0.217(2) 0.191(4) 0.524(1) 0.10(1) Uani 1.00 d
C(2) C -0.254(2) 0.084(3) 0.5511(10) 0.061(9) Uani 1.00 d
C(3) C -0.304(1) 0.113(2) 0.6057(8) 0.043(7) Uani 1.00 d
C(4) C -0.252(1) 0.054(2) 0.6608(9) 0.039(7) Uani 1.00 d
C(5) C -0.308(2) 0.086(3) 0.7132(9) 0.046(8) Uani 1.00 d
C(6) C -0.363(2) -0.015(3) 0.7348(10) 0.054(8) Uani 1.00 d
C(7) C -0.422(2) 0.015(3) 0.780(1) 0.058(9) Uani 1.00 d
C(8) C -0.422(2) 0.142(3) 0.804(1) 0.07(1) Uani 1.00 d
C(9) C -0.370(2) 0.248(4) 0.782(1) 0.08(1) Uani 1.00 d
C(10) C -0.307(2) 0.210(3) 0.737(1) 0.060(9) Uani 1.00 d
C(11) C -0.405(2) 0.058(3) 0.597(1) 0.064(10) Uani 1.00 d
C(12) C -0.428(2) -0.067(4) 0.574(1) 0.09(1) Uani 1.00 d
C(13) C -0.521(3) -0.110(4) 0.568(1) 0.10(1) Uani 1.00 d
C(14) C -0.582(2) -0.019(6) 0.590(2) 0.12(2) Uani 1.00 d
C(15) C -0.561(3) 0.110(6) 0.613(2) 0.14(2) Uani 1.00 d
C(16) C -0.472(2) 0.153(4) 0.617(1) 0.08(1) Uani 1.00 d
C(17) C -0.225(2) -0.094(2) 0.6544(9) 0.048(8) Uani 1.00 d
C(18) C -0.092(2) 0.120(3) 0.698(1) 0.050(8) Uani 1.00 d
C(19) C -0.007(1) 0.214(2) 0.6880(8) 0.032(6) Uani 1.00 d
C(20) C 0.088(2) 0.138(2) 0.6739(8) 0.039(7) Uani 1.00 d
C(21) C 0.156(2) 0.110(2) 0.7284(8) 0.040(7) Uani 1.00 d
C(22) C 0.117(2) 0.086(2) 0.7824(8) 0.046(7) Uani 1.00 d
C(23) C 0.182(2) 0.061(3) 0.8297(8) 0.063(9) Uani 1.00 d
C(24) C 0.278(2) 0.061(2) 0.8224(10) 0.049(8) Uani 1.00 d
C(25) C 0.315(2) 0.082(2) 0.7727(10) 0.055(8) Uani 1.00 d
C(26) C 0.255(2) 0.107(2) 0.7250(9) 0.049(8) Uani 1.00 d
C(27) C 0.148(1) 0.234(2) 0.6350(8) 0.028(6) Uani 1.00 d
C(28) C 0.167(2) 0.361(3) 0.6548(9) 0.050(8) Uani 1.00 d
C(29) C 0.228(2) 0.448(2) 0.625(1) 0.053(8) Uani 1.00 d
C(30) C 0.265(2) 0.405(3) 0.575(1) 0.07(1) Uani 1.00 d
C(31) C 0.241(2) 0.283(3) 0.554(1) 0.065(9) Uani 1.00 d
C(32) C 0.187(2) 0.195(3) 0.5830(10) 0.058(8) Uani 1.00 d
C(33) C 0.067(1) 0.006(2) 0.6422(8) 0.033(6) Uani 1.00 d
C(34) C 0.099(2) -0.120(2) 0.6635(10) 0.051(8) Uani 1.00 d
C(35) C 0.073(2) -0.240(3) 0.634(1) 0.065(9) Uani 1.00 d
C(36) C 0.017(2) -0.233(3) 0.584(1) 0.059(9) Uani 1.00 d
C(37) C -0.019(1) -0.110(3) 0.5634(8) 0.042(7) Uani 1.00 d
C(38) C 0.009(1) 0.009(2) 0.5916(8) 0.038(6) Uani 1.00 d
H(1) H -0.2235 0.2800 0.5389 0.1119 Uiso 1.00 calc
H(2) H -0.1847 0.1792 0.4892 0.1119 Uiso 1.00 calc
H(4) H -0.2482 -0.0060 0.5363 0.0737 Uiso 1.00 calc
H(5) H -0.3082 0.2093 0.6101 0.0513 Uiso 1.00 calc
H(6) H -0.3600 -0.1050 0.7194 0.0650 Uiso 1.00 calc
H(7) H -0.4632 -0.0522 0.7941 0.0708 Uiso 1.00 calc
H(8) H -0.4594 0.1581 0.8363 0.0839 Uiso 1.00 calc
H(9) H -0.3739 0.3388 0.7961 0.0930 Uiso 1.00 calc
H(10) H -0.2637 0.2758 0.7231 0.0710 Uiso 1.00 calc
H(11) H -0.3792 -0.1258 0.5627 0.1029 Uiso 1.00 calc
H(12) H -0.5414 -0.1930 0.5506 0.1205 Uiso 1.00 calc
H(13) H -0.6457 -0.0457 0.5909 0.1372 Uiso 1.00 calc
H(14) H -0.6100 0.1683 0.6256 0.1623 Uiso 1.00 calc
H(15) H -0.4541 0.2420 0.6307 0.0975 Uiso 1.00 calc
H(16) H -0.2807 -0.1485 0.6554 0.0592 Uiso 1.00 calc
H(17) H -0.1966 -0.1075 0.6191 0.0592 Uiso 1.00 calc
H(18) H -0.1827 -0.1197 0.6851 0.0592 Uiso 1.00 calc
H(19) H -0.0241 0.2725 0.6567 0.0370 Uiso 1.00 calc
H(20) H 0.0048 0.2681 0.7215 0.0370 Uiso 1.00 calc
H(21) H 0.0500 0.0864 0.7867 0.0558 Uiso 1.00 calc
H(22) H 0.1593 0.0447 0.8670 0.0715 Uiso 1.00 calc
H(23) H 0.3822 0.0796 0.7699 0.0661 Uiso 1.00 calc
H(24) H 0.2818 0.1224 0.6886 0.0603 Uiso 1.00 calc
H(25) H 0.1399 0.3916 0.6889 0.0615 Uiso 1.00 calc
H(26) H 0.2435 0.5360 0.6403 0.0621 Uiso 1.00 calc
H(27) H 0.2622 0.2580 0.5169 0.0777 Uiso 1.00 calc
H(28) H 0.1746 0.1061 0.5684 0.0705 Uiso 1.00 calc
H(29) H 0.1385 -0.1237 0.6976 0.0603 Uiso 1.00 calc
H(30) H 0.0932 -0.3262 0.6491 0.0767 Uiso 1.00 calc
H(31) H -0.0606 -0.1072 0.5303 0.0488 Uiso 1.00 calc
H(32) H -0.0111 0.0940 0.5760 0.0456 Uiso 1.00 calc

loop_
_atom_site_aniso_label
_atom_site_aniso_U_11
_atom_site_aniso_U_22
_atom_site_aniso_U_33
_atom_site_aniso_U_12
_atom_site_aniso_U_13
_atom_site_aniso_U_23
Cl(1) 0.100(6) 0.094(6) 0.069(4) -0.001(5) -0.040(4) 0.011(4)
Cl(2) 0.127(7) 0.115(7) 0.087(5) -0.060(6) 0.032(5) 0.026(5)
Cl(3) 0.115(6) 0.068(5) 0.094(5) -0.023(5) 0.026(5) -0.045(5)
O(1) 0.05(1) 0.07(1) 0.06(1) -0.018(10) 0.005(8) 0.011(10)
O(2) 0.023(8) 0.050(10) 0.034(8) 0.006(8) -0.004(7) 0.004(7)
C(1) 0.07(2) 0.14(3) 0.07(2) 0.00(2) 0.00(2) 0.01(2)
C(2) 0.05(2) 0.08(2) 0.05(2) 0.01(2) 0.00(1) 0.01(2)
C(3) 0.04(1) 0.06(2) 0.03(1) 0.00(1) 0.001(10) 0.00(1)
C(4) 0.02(1) 0.04(2) 0.06(1) -0.01(1) -0.01(1) 0.01(1)
C(5) 0.03(1) 0.07(2) 0.04(1) 0.01(1) 0.00(1) 0.00(1)
C(6) 0.04(1) 0.06(2) 0.07(2) 0.00(1) 0.01(1) 0.02(1)
C(7) 0.04(2) 0.07(2) 0.06(2) 0.00(2) 0.01(1) 0.00(2)
C(8) 0.05(2) 0.08(2) 0.08(2) -0.02(2) 0.02(1) 0.01(2)
C(9) 0.05(2) 0.11(3) 0.07(2) 0.01(2) 0.01(1) -0.03(2)
C(10) 0.04(2) 0.06(2) 0.08(2) 0.00(1) -0.02(1) 0.00(2)
C(11) 0.04(2) 0.10(2) 0.05(2) -0.02(2) -0.01(1) 0.02(2)
C(12) 0.07(2) 0.11(3) 0.08(2) -0.02(2) -0.03(2) 0.02(2)
C(13) 0.08(3) 0.14(3) 0.08(2) -0.01(3) -0.02(2) 0.03(2)
C(14) 0.05(2) 0.23(5) 0.09(3) -0.05(3) -0.01(2) 0.05(3)
C(15) 0.10(4) 0.23(6) 0.09(3) -0.02(4) -0.01(2) 0.03(3)
C(16) 0.04(2) 0.15(3) 0.06(2) 0.03(2) 0.01(1) 0.01(2)
C(17) 0.05(2) 0.04(2) 0.06(2) 0.00(1) 0.01(1) 0.01(1)
C(18) 0.06(2) 0.04(2) 0.05(2) -0.01(2) 0.03(1) -0.01(1)
C(19) 0.02(1) 0.04(1) 0.04(1) 0.01(1) 0.012(9) 0.00(1)
C(20) 0.05(2) 0.04(1) 0.03(1) 0.00(1) 0.01(1) 0.00(1)
C(21) 0.07(2) 0.03(1) 0.02(1) 0.00(1) 0.00(1) 0.00(1)
C(22) 0.07(2) 0.04(1) 0.04(1) 0.00(1) 0.00(1) 0.00(1)
C(23) 0.13(2) 0.05(2) 0.01(1) -0.01(2) -0.01(1) 0.01(1)
C(24) 0.03(1) 0.04(1) 0.07(2) 0.00(1) -0.02(1) 0.01(1)
C(25) 0.08(2) 0.05(2) 0.03(1) 0.00(1) 0.01(1) 0.02(1)
C(26) 0.03(1) 0.06(2) 0.06(2) 0.01(1) 0.00(1) 0.00(1)
C(27) 0.01(1) 0.04(1) 0.03(1) 0.00(1) 0.003(9) 0.01(1)
C(28) 0.05(2) 0.04(2) 0.06(1) 0.00(1) -0.01(1) -0.01(1)
C(29) 0.03(1) 0.05(2) 0.08(2) -0.01(1) 0.01(1) 0.02(1)
C(30) 0.10(2) 0.07(2) 0.05(2) -0.02(2) 0.01(2) 0.01(2)
C(31) 0.06(2) 0.08(2) 0.06(2) -0.03(2) 0.02(1) 0.02(2)
C(32) 0.07(2) 0.06(2) 0.05(1) 0.00(2) 0.01(1) -0.02(1)
C(33) 0.01(1) 0.05(1) 0.04(1) 0.00(1) 0.012(9) 0.00(1)
C(34) 0.07(2) 0.03(1) 0.05(2) 0.01(1) 0.00(1) -0.01(1)
C(35) 0.11(2) 0.05(2) 0.04(1) 0.00(2) 0.01(1) 0.00(1)
C(36) 0.08(2) 0.04(2) 0.06(2) -0.01(2) 0.03(1) -0.02(1)
C(37) 0.03(1) 0.05(2) 0.05(1) -0.01(1) 0.02(1) -0.01(1)
C(38) 0.05(1) 0.04(1) 0.03(1) 0.00(1) -0.011(10) 0.01(1)

loop_
_atom_type_symbol
_atom_type_description
_atom_type_scat_dispersion_real
_atom_type_scat_dispersion_imag
_atom_type_scat_source
C C 0.003 0.002
;International Tables for Crystallography
(1992, Vol. C, Tables 4.2.6.8 and 6.1.1.1)
;
H H 0.000 0.000
;International Tables for Crystallography
(1992, Vol. C, Table 6.1.1.2)
;
O O 0.011 0.006
;International Tables for Crystallography
(1992, Vol. C, Tables 4.2.6.8 and 6.1.1.1)
;
Cl Cl 0.148 0.159
;International Tables for Crystallography
(1992, Vol. C, Tables 4.2.6.8 and 6.1.1.1)
;

loop_
_geom_angle_atom_site_label_1
_geom_angle_atom_site_label_2
_geom_angle_atom_site_label_3
_geom_angle
_geom_angle_site_symmetry_2
_geom_angle_site_symmetry_3
_geom_angle_publ_flag
C(4) O(2) C(18) 121(1) 1_555 1_555 yes
C(1) C(2) C(3) 117(2) 1_555 1_555 yes
C(2) C(3) C(4) 113(1) 1_555 1_555 yes
C(2) C(3) C(11) 106(1) 1_555 1_555 yes
C(4) C(3) C(11) 111(1) 1_555 1_555 yes
O(2) C(4) C(3) 97(1) 1_555 1_555 yes
O(2) C(4) C(5) 111(1) 1_555 1_555 yes
O(2) C(4) C(17) 108(1) 1_555 1_555 yes
C(3) C(4) C(5) 109(1) 1_555 1_555 yes
C(3) C(4) C(17) 113(1) 1_555 1_555 yes
C(5) C(4) C(17) 114(1) 1_555 1_555 yes
C(4) C(5) C(6) 118(2) 1_555 1_555 yes
C(4) C(5) C(10) 121(2) 1_555 1_555 yes
C(6) C(5) C(10) 120(2) 1_555 1_555 yes
C(5) C(6) C(7) 119(2) 1_555 1_555 yes
C(6) C(7) C(8) 120(2) 1_555 1_555 yes
C(7) C(8) C(9) 121(2) 1_555 1_555 yes
C(8) C(9) C(10) 115(2) 1_555 1_555 yes
C(5) C(10) C(9) 122(2) 1_555 1_555 yes
C(3) C(11) C(12) 125(2) 1_555 1_555 yes
C(3) C(11) C(16) 110(2) 1_555 1_555 yes
C(12) C(11) C(16) 124(2) 1_555 1_555 yes
C(11) C(12) C(13) 121(3) 1_555 1_555 yes
C(12) C(13) C(14) 112(3) 1_555 1_555 yes
C(13) C(14) C(15) 127(3) 1_555 1_555 yes
C(14) C(15) C(16) 119(4) 1_555 1_555 yes
C(11) C(16) C(15) 114(3) 1_555 1_555 yes
O(1) C(18) O(2) 124(2) 1_555 1_555 yes
O(1) C(18) C(19) 122(2) 1_555 1_555 yes
O(2) C(18) C(19) 112(2) 1_555 1_555 yes
C(18) C(19) C(20) 114(1) 1_555 1_555 yes
C(19) C(20) C(21) 113(1) 1_555 1_555 yes
C(19) C(20) C(27) 108(1) 1_555 1_555 yes
C(19) C(20) C(33) 110(1) 1_555 1_555 yes
C(21) C(20) C(27) 104(1) 1_555 1_555 yes
C(21) C(20) C(33) 110(1) 1_555 1_555 yes
C(27) C(20) C(33) 109(1) 1_555 1_555 yes
C(20) C(21) C(22) 119(1) 1_555 1_555 yes
C(20) C(21) C(26) 121(1) 1_555 1_555 yes
C(22) C(21) C(26) 118(1) 1_555 1_555 yes
C(21) C(22) C(23) 116(2) 1_555 1_555 yes
C(22) C(23) C(24) 120(2) 1_555 1_555 yes
Cl(1) C(24) C(23) 112(1) 1_555 1_555 yes
Cl(1) C(24) C(25) 124(2) 1_555 1_555 yes
C(23) C(24) C(25) 123(2) 1_555 1_555 yes
C(24) C(25) C(26) 118(2) 1_555 1_555 yes
C(21) C(26) C(25) 121(2) 1_555 1_555 yes
C(20) C(27) C(28) 117(1) 1_555 1_555 yes
C(20) C(27) C(32) 124(2) 1_555 1_555 yes
C(28) C(27) C(32) 117(2) 1_555 1_555 yes
C(27) C(28) C(29) 120(2) 1_555 1_555 yes
C(28) C(29) C(30) 119(2) 1_555 1_555 yes
Cl(2) C(30) C(29) 117(2) 1_555 1_555 yes
Cl(2) C(30) C(31) 122(2) 1_555 1_555 yes
C(29) C(30) C(31) 119(2) 1_555 1_555 yes
C(30) C(31) C(32) 121(2) 1_555 1_555 yes
C(27) C(32) C(31) 120(2) 1_555 1_555 yes
C(20) C(33) C(34) 121(1) 1_555 1_555 yes
C(20) C(33) C(38) 119(1) 1_555 1_555 yes
C(34) C(33) C(38) 118(2) 1_555 1_555 yes
C(33) C(34) C(35) 120(2) 1_555 1_555 yes
C(34) C(35) C(36) 119(2) 1_555 1_555 yes
Cl(3) C(36) C(35) 120(2) 1_555 1_555 yes
Cl(3) C(36) C(37) 118(2) 1_555 1_555 yes
C(35) C(36) C(37) 121(2) 1_555 1_555 yes
C(36) C(37) C(38) 118(1) 1_555 1_555 yes
C(33) C(38) C(37) 121(2) 1_555 1_555 yes

loop_
_geom_bond_atom_site_label_1
_geom_bond_atom_site_label_2
_geom_bond_distance
_geom_bond_publ_flag
Cl(1) C(24) 1.73(2) yes
Cl(2) C(30) 1.70(3) yes
Cl(3) C(36) 1.75(3) yes
O(1) C(18) 1.19(3) yes
O(2) C(4) 1.50(2) yes
O(2) C(18) 1.35(3) yes
C(1) C(2) 1.35(4) yes
C(2) C(3) 1.52(3) yes
C(3) C(4) 1.57(3) yes
C(3) C(11) 1.54(3) yes
C(4) C(5) 1.52(3) yes
C(4) C(17) 1.52(3) yes
C(5) C(6) 1.37(3) yes
C(5) C(10) 1.35(3) yes
C(6) C(7) 1.42(3) yes
C(7) C(8) 1.37(4) yes
C(8) C(9) 1.39(4) yes
C(9) C(10) 1.47(3) yes
C(11) C(12) 1.38(4) yes
C(11) C(16) 1.43(4) yes
C(12) C(13) 1.38(4) yes
C(13) C(14) 1.36(5) yes
C(14) C(15) 1.41(6) yes
C(15) C(16) 1.33(5) yes
C(18) C(19) 1.55(3) yes
C(19) C(20) 1.60(3) yes
C(20) C(21) 1.58(3) yes
C(20) C(27) 1.59(3) yes
C(20) C(33) 1.52(3) yes
C(21) C(22) 1.43(3) yes
C(21) C(26) 1.41(3) yes
C(22) C(23) 1.43(3) yes
C(23) C(24) 1.38(3) yes
C(24) C(25) 1.31(3) yes
C(25) C(26) 1.39(3) yes
C(27) C(28) 1.37(3) yes
C(27) C(32) 1.41(3) yes
C(28) C(29) 1.42(3) yes
C(29) C(30) 1.38(3) yes
C(30) C(31) 1.35(4) yes
C(31) C(32) 1.37(3) yes
C(33) C(34) 1.41(3) yes
C(33) C(38) 1.40(3) yes
C(34) C(35) 1.41(3) yes
C(35) C(36) 1.39(3) yes
C(36) C(37) 1.39(3) yes
C(37) C(38) 1.39(3) yes

loop_
_geom_contact_atom_site_label_1
_geom_contact_atom_site_label_2
_geom_contact_distance
_geom_contact_site_symmetry_2
Cl(3) Cl(3) 3.23(1) 3_546
O(1) C(28) 3.31(3) 2_546
C(7) C(29) 3.52(3) 2_546
C(15) C(31) 3.51(5) 1_455
C(17) C(23) 3.49(3) 2_546
C(17) C(24) 3.55(3) 2_546

loop_
_geom_torsion_atom_site_label_1
_geom_torsion_atom_site_label_2
_geom_torsion_atom_site_label_3
_geom_torsion_atom_site_label_4
_geom_torsion
_geom_torsion_site_symmetry_1
_geom_torsion_site_symmetry_2
_geom_torsion_site_symmetry_3
_geom_torsion_site_symmetry_4
_geom_torsion_publ_flag
Cl(1) C(24) C(23) C(22) 178(1) 1_555 1_555 1_555 1_555 yes
Cl(1) C(24) C(25) C(26) -178(1) 1_555 1_555 1_555 1_555 yes
Cl(2) C(30) C(29) C(28) 179(1) 1_555 1_555 1_555 1_555 yes
Cl(2) C(30) C(31) C(32) 176(2) 1_555 1_555 1_555 1_555 yes
Cl(3) C(36) C(35) C(34) 177(1) 1_555 1_555 1_555 1_555 yes
Cl(3) C(36) C(37) C(38) -176(1) 1_555 1_555 1_555 1_555 yes
O(1) C(18) O(2) C(4) -5(3) 1_555 1_555 1_555 1_555 yes
O(1) C(18) C(19) C(20) 66(2) 1_555 1_555 1_555 1_555 yes
O(2) C(4) C(3) C(2) 64(2) 1_555 1_555 1_555 1_555 yes
O(2) C(4) C(3) C(11) -174(2) 1_555 1_555 1_555 1_555 yes
O(2) C(4) C(5) C(6) -151(1) 1_555 1_555 1_555 1_555 yes
O(2) C(4) C(5) C(10) 31(2) 1_555 1_555 1_555 1_555 yes
O(2) C(18) C(19) C(20) -117(1) 1_555 1_555 1_555 1_555 yes
C(1) C(2) C(3) C(4) -112(2) 1_555 1_555 1_555 1_555 yes
C(1) C(2) C(3) C(11) 123(2) 1_555 1_555 1_555 1_555 yes
C(2) C(3) C(4) C(5) -178(2) 1_555 1_555 1_555 1_555 yes
C(2) C(3) C(4) C(17) -49(2) 1_555 1_555 1_555 1_555 yes
C(2) C(3) C(11) C(12) 45(3) 1_555 1_555 1_555 1_555 yes
C(2) C(3) C(11) C(16) -135(2) 1_555 1_555 1_555 1_555 yes
C(3) C(4) O(2) C(18) -176(1) 1_555 1_555 1_555 1_555 yes
C(3) C(4) C(5) C(6) 101(2) 1_555 1_555 1_555 1_555 yes
C(3) C(4) C(5) C(10) -76(2) 1_555 1_555 1_555 1_555 yes
C(3) C(11) C(12) C(13) 179(2) 1_555 1_555 1_555 1_555 yes
C(3) C(11) C(16) C(15) -177(2) 1_555 1_555 1_555 1_555 yes
C(4) O(2) C(18) C(19) 177(1) 1_555 1_555 1_555 1_555 yes
C(4) C(3) C(11) C(12) -79(2) 1_555 1_555 1_555 1_555 yes
C(4) C(3) C(11) C(16) 99(2) 1_555 1_555 1_555 1_555 yes
C(4) C(5) C(6) C(7) -173(1) 1_555 1_555 1_555 1_555 yes
C(4) C(5) C(10) C(9) 171(2) 1_555 1_555 1_555 1_555 yes
C(5) C(4) O(2) C(18) 68(2) 1_555 1_555 1_555 1_555 yes
C(5) C(4) C(3) C(11) -57(2) 1_555 1_555 1_555 1_555 yes
C(5) C(6) C(7) C(8) -3(3) 1_555 1_555 1_555 1_555 yes
C(5) C(10) C(9) C(8) 6(3) 1_555 1_555 1_555 1_555 yes
C(6) C(5) C(4) C(17) -27(2) 1_555 1_555 1_555 1_555 yes
C(6) C(5) C(10) C(9) -5(3) 1_555 1_555 1_555 1_555 yes
C(6) C(7) C(8) C(9) 5(4) 1_555 1_555 1_555 1_555 yes
C(7) C(6) C(5) C(10) 3(3) 1_555 1_555 1_555 1_555 yes
C(7) C(8) C(9) C(10) -6(4) 1_555 1_555 1_555 1_555 yes
C(10) C(5) C(4) C(17) 154(2) 1_555 1_555 1_555 1_555 yes
C(11) C(3) C(4) C(17) 72(2) 1_555 1_555 1_555 1_555 yes
C(11) C(12) C(13) C(14) -3(4) 1_555 1_555 1_555 1_555 yes
C(11) C(16) C(15) C(14) 0(5) 1_555 1_555 1_555 1_555 yes
C(12) C(11) C(16) C(15) 1(4) 1_555 1_555 1_555 1_555 yes
C(12) C(13) C(14) C(15) 5(5) 1_555 1_555 1_555 1_555 yes
C(13) C(12) C(11) C(16) 0(4) 1_555 1_555 1_555 1_555 yes
C(13) C(14) C(15) C(16) -3(6) 1_555 1_555 1_555 1_555 yes
C(17) C(4) O(2) C(18) -59(2) 1_555 1_555 1_555 1_555 yes
C(18) C(19) C(20) C(21) -93(2) 1_555 1_555 1_555 1_555 yes
C(18) C(19) C(20) C(27) 151(1) 1_555 1_555 1_555 1_555 yes
C(18) C(19) C(20) C(33) 31(2) 1_555 1_555 1_555 1_555 yes
C(19) C(20) C(21) C(22) 32(2) 1_555 1_555 1_555 1_555 yes
C(19) C(20) C(21) C(26) -148(2) 1_555 1_555 1_555 1_555 yes
C(19) C(20) C(27) C(28) 54(2) 1_555 1_555 1_555 1_555 yes
C(19) C(20) C(27) C(32) -129(2) 1_555 1_555 1_555 1_555 yes
C(19) C(20) C(33) C(34) -122(2) 1_555 1_555 1_555 1_555 yes
C(19) C(20) C(33) C(38) 55(2) 1_555 1_555 1_555 1_555 yes
C(20) C(21) C(22) C(23) 179(2) 1_555 1_555 1_555 1_555 yes
C(20) C(21) C(26) C(25) -179(2) 1_555 1_555 1_555 1_555 yes
C(20) C(27) C(28) C(29) 173(1) 1_555 1_555 1_555 1_555 yes
C(20) C(27) C(32) C(31) -176(2) 1_555 1_555 1_555 1_555 yes
C(20) C(33) C(34) C(35) 176(2) 1_555 1_555 1_555 1_555 yes
C(20) C(33) C(38) C(37) -174(1) 1_555 1_555 1_555 1_555 yes
C(21) C(20) C(27) C(28) -67(2) 1_555 1_555 1_555 1_555 yes
C(21) C(20) C(27) C(32) 108(2) 1_555 1_555 1_555 1_555 yes
C(21) C(20) C(33) C(34) 4(2) 1_555 1_555 1_555 1_555 yes
C(21) C(20) C(33) C(38) -178(1) 1_555 1_555 1_555 1_555 yes
C(21) C(22) C(23) C(24) 0(3) 1_555 1_555 1_555 1_555 yes
C(21) C(26) C(25) C(24) 0(3) 1_555 1_555 1_555 1_555 yes
C(22) C(21) C(20) C(27) 149(1) 1_555 1_555 1_555 1_555 yes
C(22) C(21) C(20) C(33) -92(2) 1_555 1_555 1_555 1_555 yes
C(22) C(21) C(26) C(25) 0(3) 1_555 1_555 1_555 1_555 yes
C(22) C(23) C(24) C(25) -1(3) 1_555 1_555 1_555 1_555 yes
C(23) C(22) C(21) C(26) 0(3) 1_555 1_555 1_555 1_555 yes
C(23) C(24) C(25) C(26) 1(3) 1_555 1_555 1_555 1_555 yes
C(26) C(21) C(20) C(27) -31(2) 1_555 1_555 1_555 1_555 yes
C(26) C(21) C(20) C(33) 86(2) 1_555 1_555 1_555 1_555 yes
C(27) C(20) C(33) C(34) 118(2) 1_555 1_555 1_555 1_555 yes
C(27) C(20) C(33) C(38) -64(2) 1_555 1_555 1_555 1_555 yes
C(27) C(28) C(29) C(30) 1(3) 1_555 1_555 1_555 1_555 yes
C(27) C(32) C(31) C(30) 5(4) 1_555 1_555 1_555 1_555 yes
C(28) C(27) C(20) C(33) 174(1) 1_555 1_555 1_555 1_555 yes
C(28) C(27) C(32) C(31) 0(3) 1_555 1_555 1_555 1_555 yes
C(28) C(29) C(30) C(31) 2(3) 1_555 1_555 1_555 1_555 yes
C(29) C(28) C(27) C(32) -2(3) 1_555 1_555 1_555 1_555 yes
C(29) C(30) C(31) C(32) -6(4) 1_555 1_555 1_555 1_555 yes
C(32) C(27) C(20) C(33) -9(2) 1_555 1_555 1_555 1_555 yes
C(33) C(34) C(35) C(36) 1(3) 1_555 1_555 1_555 1_555 yes
C(33) C(38) C(37) C(36) -5(3) 1_555 1_555 1_555 1_555 yes
C(34) C(33) C(38) C(37) 2(3) 1_555 1_555 1_555 1_555 yes
C(34) C(35) C(36) C(37) -4(3) 1_555 1_555 1_555 1_555 yes
C(35) C(34) C(33) C(38) 0(3) 1_555 1_555 1_555 1_555 yes
C(35) C(36) C(37) C(38) 5(3) 1_555 1_555 1_555 1_555 yes
